data_1530037
loop_
_publ_author_name
'Guseinov, G.G.'
'Mamedov, F.H.'
'Mamedov, H.S.'

_publ_section_title
;
 The crystal structure of La4 In5 S13
;
_journal_name_full 'Doklady Akademii Nauk Azerbaidzhanskoi SSR'
_journal_page_first 50
_journal_page_last 53
_journal_volume 35
_journal_year 1979
_chemical_formula_sum 'In5 La4 S13'
_chemical_name_systematic 'La4 In5 S13'
_space_group_IT_number 55
_symmetry_space_group_name_Hall '-P 2 2ab'
_symmetry_space_group_name_H-M 'P b a m'
_cell_angle_alpha 90
_cell_angle_beta 90
_cell_angle_gamma 90
_cell_formula_units_Z 2
_cell_length_a 21.393
_cell_length_b 11.843
_cell_length_c 4.061
_cell_volume 1028.884
_citation_journal_id_ASTM DAZRA7
_cod_data_source_file Guseinov_DAZRA7_1979_1991.cif
_cod_data_source_block In5La4S13
_cod_database_code 1530037

loop_
_symmetry_equiv_pos_as_xyz
x,y,z
-x,-y,z
x+1/2,-y+1/2,-z
-x+1/2,y+1/2,-z
-x,-y,-z
x,y,-z
-x-1/2,y-1/2,z
x-1/2,-y-1/2,z

loop_
_atom_site_label
_atom_site_type_symbol
_atom_site_fract_x
_atom_site_fract_y
_atom_site_fract_z
_atom_site_occupancy
_atom_site_U_iso_or_equiv
La2 La+2 0.337 0.0193 0 1 0.0
S2 S-2 0.2423 0.0707 0.5 1 0.0
S1 S-2 0.6288 0.1556 0.5 1 0.0
In1 In+2 0.5 0.5 0 1 0.0
S7 S-2 0.5 0 0 1 0.0
In3 In+2 0.3288 0.3501 0.5 1 0.0
S3 S-2 0.2653 0.3214 0 1 0.0
In2 In+2 0.5084 0.1686 0.5 1 0.0
S4 S-2 0.5171 0.3021 0 1 0.0
S5 S-2 0.4076 0.5011 0.5 1 0.0
S6 S-2 0.3914 0.167 0.5 1 0.0
La1 La+2 0.1559 0.159 0 1 0.0
